data_4309934
loop_
_publ_author_name
'Laura A. Clapp'
'Chynthia J. Siddons'
'Jason R. Whitehead'
'Donald G. VanDerveer'
'Robin D. Rogers'
'Scott T. Griffin'
'S. Bart Jones'
'Robert D. Hancock'

_publ_section_title
;
Factors Controlling Metal-Ion Selectivity in the Binding Sites of
Calcium-Binding Proteins. The Metal-Binding Properties of Amide Donors. A
Crystallographic and Thermodynamic Study
;
_journal_name_full 'Inorganic Chemistry'
_journal_page_first 8495
_journal_page_last 8502
_journal_paper_doi 10.1021/ic050632s
_journal_volume 44
_journal_year 2005
_chemical_formula_sum 'C10 H20 Ca N8 O10'
_chemical_formula_weight 452.42
_chemical_name_systematic
; 
 ? 
;
_space_group_IT_number 14
_symmetry_cell_setting monoclinic
_symmetry_space_group_name_Hall '-P 2ybc'
_symmetry_space_group_name_H-M 'P 1 21/c 1'
_atom_sites_solution_hydrogens geom
_atom_sites_solution_primary direct
_atom_sites_solution_secondary difmap
_audit_creation_method SHELXL-97
_cell_angle_alpha 90.00
_cell_angle_beta 103.28(3)
_cell_angle_gamma 90.00
_cell_formula_units_Z 4
_cell_length_a 10.853(2)
_cell_length_b 12.893(3)
_cell_length_c 13.407(3)
_cell_measurement_temperature 173(2)
_cell_volume 1825.8(7)
_computing_cell_refinement 'Bruker XSCANS'
_computing_data_collection 'Bruker XSCANS'
_computing_data_reduction 'Bruker SHELXTL'
_computing_molecular_graphics 'Bruker SHELXTL'
_computing_publication_material 'Bruker SHELXTL'
_computing_structure_refinement 'SHELXL-97 (Sheldrick, 1997)'
_computing_structure_solution 'SHELXS-97 (Sheldrick, 1990)'
_diffrn_ambient_temperature 173(2)
_diffrn_measured_fraction_theta_full 0.998
_diffrn_measured_fraction_theta_max 0.998
_diffrn_measurement_device_type 'Bruker P4'
_diffrn_measurement_method '\w scans'
_diffrn_radiation_monochromator graphite
_diffrn_radiation_source 'fine-focus sealed tube'
_diffrn_radiation_type MoK\a
_diffrn_radiation_wavelength 0.71073
_diffrn_reflns_av_R_equivalents 0.0232
_diffrn_reflns_av_sigmaI/netI 0.0141
_diffrn_reflns_limit_h_max 12
_diffrn_reflns_limit_h_min -13
_diffrn_reflns_limit_k_max 15
_diffrn_reflns_limit_k_min -15
_diffrn_reflns_limit_l_max 16
_diffrn_reflns_limit_l_min -16
_diffrn_reflns_number 16006
_diffrn_reflns_theta_full 25.40
_diffrn_reflns_theta_max 25.40
_diffrn_reflns_theta_min 2.49
_exptl_absorpt_coefficient_mu 0.416
_exptl_absorpt_correction_T_max 0.9067
_exptl_absorpt_correction_T_min 0.8035
_exptl_absorpt_correction_type none
_exptl_crystal_density_diffrn 1.646
_exptl_crystal_density_method 'not measured'
_exptl_crystal_F_000 944
_exptl_crystal_size_max 0.55
_exptl_crystal_size_mid 0.36
_exptl_crystal_size_min 0.24
_refine_diff_density_max 0.235
_refine_diff_density_min -0.265
_refine_diff_density_rms 0.048
_refine_ls_extinction_method none
_refine_ls_goodness_of_fit_ref 1.109
_refine_ls_hydrogen_treatment mixed
_refine_ls_matrix_type full
_refine_ls_number_parameters 272
_refine_ls_number_reflns 3352
_refine_ls_number_restraints 0
_refine_ls_restrained_S_all 1.109
_refine_ls_R_factor_all 0.0316
_refine_ls_R_factor_gt 0.0281
_refine_ls_shift/su_max 0.001
_refine_ls_shift/su_mean 0.000
_refine_ls_structure_factor_coef Fsqd
_refine_ls_weighting_details 'calc w=1/[\s^2^(Fo^2^)+(0.0352P)^2^+0.8252P] where P=(Fo^2^+2Fc^2^)/3'
_refine_ls_weighting_scheme calc
_refine_ls_wR_factor_gt 0.0687
_refine_ls_wR_factor_ref 0.0703
_reflns_number_gt 3118
_reflns_number_total 3352
_reflns_threshold_expression >2sigma(I)
_cod_data_source_file ic050632ssi20050830_035621.cif
_cod_data_source_block ca_edtama
_cod_depositor_comments
;
The following automatic conversions were performed:
'_symmetry_cell_setting' value 'Monoclinic' changed to 'monoclinic'
according to '/home/saulius/struct/CIF-dictionaries/cif_core.dic'
dictionary named 'cif_core.dic' version 2.4.1 from 2010-06-29.

Automatic conversion script
Id: cif_fix_enum 1527 2010-12-29 10:47:43Z saulius 
;
_cod_original_cell_volume 1825.9(6)
_cod_database_code 4309934

loop_
_symmetry_equiv_pos_as_xyz
'x, y, z'
'-x, y+1/2, -z+1/2'
'-x, -y, -z'
'x, -y-1/2, z-1/2'

loop_
_atom_site_label
_atom_site_type_symbol
_atom_site_fract_x
_atom_site_fract_y
_atom_site_fract_z
_atom_site_U_iso_or_equiv
_atom_site_adp_type
_atom_site_occupancy
_atom_site_symmetry_multiplicity
_atom_site_calc_flag
_atom_site_refinement_flags
_atom_site_disorder_assembly
_atom_site_disorder_group
Ca1 Ca 0.27640(3) 0.34282(2) 0.09527(2) 0.01313(9) Uani 1 1 d . . .
N1 N 0.64170(12) 0.36879(10) -0.00215(10) 0.0202(3) Uani 1 1 d . . .
H1A H 0.6771 0.4278 0.0222 0.025(3) Uiso 1 1 calc R . .
H1B H 0.6755 0.3313 -0.0438 0.025(3) Uiso 1 1 calc R . .
C2 C 0.53789(13) 0.33660(11) 0.02386(11) 0.0160(3) Uani 1 1 d . . .
C3 C 0.48201(14) 0.23479(12) -0.02365(11) 0.0166(3) Uani 1 1 d . . .
H3A H 0.4343 0.2468 -0.0924 0.023(3) Uiso 1 1 calc R . .
H3B H 0.5490 0.1870 -0.0265 0.023(3) Uiso 1 1 calc R . .
N4 N 0.39941(11) 0.19042(9) 0.03781(9) 0.0143(2) Uani 1 1 d . . .
C5 C 0.30981(14) 0.11376(11) -0.02053(11) 0.0161(3) Uani 1 1 d . . .
H5A H 0.2782 0.0708 0.0265 0.018(3) Uiso 1 1 calc R . .
H5B H 0.3537 0.0699 -0.0587 0.018(3) Uiso 1 1 calc R . .
C6 C 0.19934(14) 0.16539(11) -0.09369(11) 0.0160(3) Uani 1 1 d . . .
H6A H 0.2305 0.2050 -0.1433 0.016(3) Uiso 1 1 calc R . .
H6B H 0.1436 0.1130 -0.1297 0.016(3) Uiso 1 1 calc R . .
N7 N 0.12760(11) 0.23461(9) -0.03936(9) 0.0146(2) Uani 1 1 d . . .
C8 C 0.05012(14) 0.30746(12) -0.11163(11) 0.0179(3) Uani 1 1 d . . .
H8A H -0.0163 0.3344 -0.0826 0.023(3) Uiso 1 1 calc R . .
H8B H 0.0118 0.2717 -0.1738 0.023(3) Uiso 1 1 calc R . .
C9 C 0.13044(14) 0.39633(11) -0.13561(11) 0.0160(3) Uani 1 1 d . . .
N10 N 0.08196(13) 0.45036(10) -0.21872(10) 0.0227(3) Uani 1 1 d . . .
H10A H 0.1238 0.5035 -0.2356 0.038(4) Uiso 1 1 calc R . .
H10B H 0.0077 0.4333 -0.2574 0.038(4) Uiso 1 1 calc R . .
C11 C 0.47540(14) 0.14264(12) 0.13148(11) 0.0176(3) Uani 1 1 d . . .
H11A H 0.5504 0.1830 0.1567 0.024(3) Uiso 1 1 calc R . .
H11B H 0.5007 0.0741 0.1165 0.024(3) Uiso 1 1 calc R . .
C12 C 0.39815(14) 0.13708(11) 0.21214(11) 0.0169(3) Uani 1 1 d . . .
N13 N 0.42200(13) 0.06050(10) 0.27887(10) 0.0214(3) Uani 1 1 d . . .
H13A H 0.3808 0.0564 0.3281 0.027(3) Uiso 1 1 calc R . .
H13B H 0.4791 0.0134 0.2742 0.027(3) Uiso 1 1 calc R . .
C14 C 0.04729(14) 0.17516(12) 0.01466(12) 0.0176(3) Uani 1 1 d . . .
H14A H 0.0948 0.1188 0.0515 0.019(3) Uiso 1 1 calc R . .
H14B H -0.0237 0.1468 -0.0339 0.019(3) Uiso 1 1 calc R . .
C15 C 0.00099(14) 0.24629(11) 0.08883(11) 0.0174(3) Uani 1 1 d . . .
N16 N -0.11410(12) 0.22677(11) 0.10228(10) 0.0228(3) Uani 1 1 d . . .
H16A H -0.1450 0.2642 0.1457 0.028(4) Uiso 1 1 calc R . .
H16B H -0.1595 0.1763 0.0678 0.028(4) Uiso 1 1 calc R . .
O17 O 0.48565(10) 0.38593(8) 0.08228(8) 0.0204(2) Uani 1 1 d . . .
O18 O 0.23539(10) 0.41617(8) -0.07712(8) 0.0184(2) Uani 1 1 d . . .
O19 O 0.31822(11) 0.20548(8) 0.21559(8) 0.0225(2) Uani 1 1 d . . .
O20 O 0.07018(10) 0.31572(9) 0.13447(8) 0.0222(2) Uani 1 1 d . . .
N21 N 0.24192(12) 0.51576(10) 0.21870(10) 0.0179(3) Uani 1 1 d . . .
O22 O 0.19174(11) 0.52077(9) 0.12452(8) 0.0235(2) Uani 1 1 d . . .
O23 O 0.20422(11) 0.56833(9) 0.28238(9) 0.0279(3) Uani 1 1 d . . .
O24 O 0.33343(10) 0.45243(8) 0.24713(8) 0.0203(2) Uani 1 1 d . . .
N25 N 0.25551(12) 0.83690(10) 0.17344(10) 0.0208(3) Uani 1 1 d . . .
O26 O 0.31610(14) 0.75502(11) 0.17692(10) 0.0394(3) Uani 1 1 d . . .
O27 O 0.24534(13) 0.89650(10) 0.09860(9) 0.0343(3) Uani 1 1 d . . .
O28 O 0.20341(14) 0.85862(10) 0.24480(10) 0.0358(3) Uani 1 1 d . . .

loop_
_atom_site_aniso_label
_atom_site_aniso_U_11
_atom_site_aniso_U_22
_atom_site_aniso_U_33
_atom_site_aniso_U_23
_atom_site_aniso_U_13
_atom_site_aniso_U_12
Ca1 0.01380(15) 0.01356(15) 0.01259(15) -0.00126(11) 0.00419(11) -0.00009(10)
N1 0.0180(6) 0.0218(7) 0.0233(7) -0.0032(5) 0.0097(5) -0.0024(5)
C2 0.0145(7) 0.0193(7) 0.0139(7) 0.0024(6) 0.0025(5) 0.0015(6)
C3 0.0179(7) 0.0187(7) 0.0150(7) -0.0011(6) 0.0075(6) -0.0005(6)
N4 0.0155(6) 0.0157(6) 0.0120(6) 0.0006(5) 0.0041(5) -0.0005(5)
C5 0.0198(7) 0.0133(7) 0.0163(7) -0.0013(6) 0.0065(6) 0.0005(6)
C6 0.0186(7) 0.0162(7) 0.0137(7) -0.0030(6) 0.0049(6) -0.0023(6)
N7 0.0156(6) 0.0151(6) 0.0137(6) 0.0014(5) 0.0048(5) 0.0002(5)
C8 0.0152(7) 0.0202(7) 0.0175(7) 0.0031(6) 0.0020(6) -0.0003(6)
C9 0.0187(7) 0.0155(7) 0.0154(7) -0.0011(5) 0.0070(6) 0.0035(6)
N10 0.0225(7) 0.0231(7) 0.0211(7) 0.0072(5) 0.0019(5) -0.0005(6)
C11 0.0174(7) 0.0196(7) 0.0158(7) 0.0008(6) 0.0037(6) 0.0034(6)
C12 0.0192(7) 0.0174(7) 0.0129(7) -0.0019(6) 0.0013(6) -0.0008(6)
N13 0.0247(7) 0.0210(7) 0.0187(6) 0.0060(5) 0.0057(5) 0.0045(5)
C14 0.0169(7) 0.0165(7) 0.0202(7) 0.0022(6) 0.0058(6) -0.0030(6)
C15 0.0172(7) 0.0178(7) 0.0179(7) 0.0060(6) 0.0052(6) 0.0017(6)
N16 0.0179(6) 0.0265(7) 0.0266(7) -0.0002(6) 0.0106(5) -0.0028(5)
O17 0.0184(5) 0.0210(5) 0.0239(6) -0.0075(4) 0.0091(4) -0.0032(4)
O18 0.0196(5) 0.0188(5) 0.0164(5) 0.0003(4) 0.0037(4) -0.0042(4)
O19 0.0299(6) 0.0216(6) 0.0189(5) 0.0049(4) 0.0118(5) 0.0096(5)
O20 0.0199(5) 0.0258(6) 0.0231(6) -0.0055(5) 0.0093(4) -0.0040(5)
N21 0.0193(6) 0.0159(6) 0.0209(6) -0.0029(5) 0.0091(5) -0.0032(5)
O22 0.0284(6) 0.0228(6) 0.0187(5) 0.0002(4) 0.0039(5) 0.0035(5)
O23 0.0322(6) 0.0276(6) 0.0279(6) -0.0103(5) 0.0151(5) 0.0036(5)
O24 0.0190(5) 0.0209(6) 0.0209(5) -0.0035(4) 0.0041(4) 0.0026(4)
N25 0.0207(7) 0.0221(7) 0.0205(7) -0.0015(5) 0.0066(5) -0.0042(5)
O26 0.0535(8) 0.0331(7) 0.0364(7) 0.0029(6) 0.0204(6) 0.0180(6)
O27 0.0415(7) 0.0320(7) 0.0273(7) 0.0100(5) 0.0037(5) -0.0082(6)
O28 0.0504(8) 0.0272(6) 0.0401(7) -0.0036(6) 0.0319(6) 0.0018(6)

loop_
_atom_type_symbol
_atom_type_description
_atom_type_scat_dispersion_real
_atom_type_scat_dispersion_imag
_atom_type_scat_source
C C 0.0033 0.0016 'International Tables Vol C Tables 4.2.6.8 and 6.1.1.4'
H H 0.0000 0.0000 'International Tables Vol C Tables 4.2.6.8 and 6.1.1.4'
N N 0.0061 0.0033 'International Tables Vol C Tables 4.2.6.8 and 6.1.1.4'
O O 0.0106 0.0060 'International Tables Vol C Tables 4.2.6.8 and 6.1.1.4'
Ca Ca 0.2262 0.3064 'International Tables Vol C Tables 4.2.6.8 and 6.1.1.4'

loop_
_geom_angle_atom_site_label_1
_geom_angle_atom_site_label_2
_geom_angle_atom_site_label_3
_geom_angle
_geom_angle_site_symmetry_1
_geom_angle_site_symmetry_3
_geom_angle_publ_flag
O19 Ca1 O17 100.80(4) . . ?
O19 Ca1 O24 83.82(4) . . ?
O17 Ca1 O24 82.10(4) . . ?
O19 Ca1 O20 77.75(4) . . ?
O17 Ca1 O20 170.52(4) . . ?
O24 Ca1 O20 88.43(4) . . ?
O19 Ca1 O18 154.05(4) . . ?
O17 Ca1 O18 79.05(5) . . ?
O24 Ca1 O18 121.47(4) . . ?
O20 Ca1 O18 106.42(4) . . ?
O19 Ca1 O22 126.22(4) . . ?
O17 Ca1 O22 100.69(4) . . ?
O24 Ca1 O22 51.53(4) . . ?
O20 Ca1 O22 73.33(4) . . ?
O18 Ca1 O22 78.59(4) . . ?
O19 Ca1 N7 93.69(5) . . ?
O17 Ca1 N7 122.43(4) . . ?
O24 Ca1 N7 155.25(4) . . ?
O20 Ca1 N7 67.04(4) . . ?
O18 Ca1 N7 65.97(4) . . ?
O22 Ca1 N7 114.36(4) . . ?
O19 Ca1 N4 66.68(4) . . ?
O17 Ca1 N4 65.81(4) . . ?
O24 Ca1 N4 129.69(4) . . ?
O20 Ca1 N4 121.11(4) . . ?
O18 Ca1 N4 90.38(4) . . ?
O22 Ca1 N4 164.23(4) . . ?
N7 Ca1 N4 70.10(4) . . ?
O19 Ca1 N21 102.68(4) . . ?
O17 Ca1 N21 96.57(4) . . ?
O24 Ca1 N21 26.43(4) . . ?
O20 Ca1 N21 74.80(4) . . ?
O18 Ca1 N21 103.11(4) . . ?
O22 Ca1 N21 26.14(4) . . ?
N7 Ca1 N21 133.93(4) . . ?
N4 Ca1 N21 155.63(4) . . ?
O19 Ca1 C2 98.09(4) . . ?
O17 Ca1 C2 19.56(4) . . ?
O24 Ca1 C2 101.07(4) . . ?
O20 Ca1 C2 169.25(4) . . ?
O18 Ca1 C2 73.00(4) . . ?
O22 Ca1 C2 116.56(4) . . ?
N7 Ca1 C2 103.66(4) . . ?
N4 Ca1 C2 48.58(4) . . ?
N21 Ca1 C2 115.92(4) . . ?
O19 Ca1 C12 19.22(4) . . ?
O17 Ca1 C12 86.33(4) . . ?
O24 Ca1 C12 94.26(4) . . ?
O20 Ca1 C12 94.11(4) . . ?
O18 Ca1 C12 138.40(4) . . ?
O22 Ca1 C12 142.77(4) . . ?
N7 Ca1 C12 90.93(4) . . ?
N4 Ca1 C12 48.34(4) . . ?
N21 Ca1 C12 117.22(4) . . ?
C2 Ca1 C12 80.28(4) . . ?
O19 Ca1 C9 142.39(4) . . ?
O17 Ca1 C9 98.44(5) . . ?
O24 Ca1 C9 130.89(4) . . ?
O20 Ca1 C9 87.97(4) . . ?
O18 Ca1 C9 20.31(4) . . ?
O22 Ca1 C9 80.72(4) . . ?
N7 Ca1 C9 48.84(4) . . ?
N4 Ca1 C9 92.87(4) . . ?
N21 Ca1 C9 106.85(4) . . ?
C2 Ca1 C9 89.54(4) . . ?
C12 Ca1 C9 134.85(4) . . ?
O17 C2 N1 123.10(14) . . ?
O17 C2 C3 120.63(13) . . ?
N1 C2 C3 116.26(13) . . ?
O17 C2 Ca1 39.96(7) . . ?
N1 C2 Ca1 160.20(11) . . ?
C3 C2 Ca1 81.45(8) . . ?
N4 C3 C2 109.72(11) . . ?
C3 N4 C11 110.37(11) . . ?
C3 N4 C5 112.11(11) . . ?
C11 N4 C5 110.09(11) . . ?
C3 N4 Ca1 107.14(9) . . ?
C11 N4 Ca1 106.87(8) . . ?
C5 N4 Ca1 110.07(8) . . ?
N4 C5 C6 112.01(12) . . ?
N7 C6 C5 111.90(12) . . ?
C8 N7 C14 110.14(11) . . ?
C8 N7 C6 110.31(11) . . ?
C14 N7 C6 111.48(11) . . ?
C8 N7 Ca1 106.95(9) . . ?
C14 N7 Ca1 106.73(9) . . ?
C6 N7 Ca1 111.07(8) . . ?
N7 C8 C9 110.67(12) . . ?
O18 C9 N10 123.44(14) . . ?
O18 C9 C8 120.37(13) . . ?
N10 C9 C8 116.18(13) . . ?
O18 C9 Ca1 42.59(7) . . ?
N10 C9 Ca1 160.37(11) . . ?
C8 C9 Ca1 79.27(8) . . ?
N4 C11 C12 109.63(12) . . ?
O19 C12 N13 122.36(14) . . ?
O19 C12 C11 119.84(13) . . ?
N13 C12 C11 117.76(13) . . ?
O19 C12 Ca1 38.75(7) . . ?
N13 C12 Ca1 161.11(11) . . ?
C11 C12 Ca1 81.11(8) . . ?
N7 C14 C15 109.28(12) . . ?
O20 C15 N16 123.64(14) . . ?
O20 C15 C14 120.40(13) . . ?
N16 C15 C14 115.94(13) . . ?
O20 C15 Ca1 41.63(7) . . ?
N16 C15 Ca1 165.20(11) . . ?
C14 C15 Ca1 78.84(8) . . ?
C2 O17 Ca1 120.48(9) . . ?
C9 O18 Ca1 117.10(9) . . ?
C12 O19 Ca1 122.03(9) . . ?
C15 O20 Ca1 118.70(9) . . ?
O23 N21 O22 122.15(13) . . ?
O23 N21 O24 120.36(13) . . ?
O22 N21 O24 117.49(12) . . ?
O23 N21 Ca1 160.29(10) . . ?
O22 N21 Ca1 62.71(7) . . ?
O24 N21 Ca1 58.38(7) . . ?
N21 O22 Ca1 91.15(8) . . ?
N21 O24 Ca1 95.20(8) . . ?
O26 N25 O27 120.20(14) . . ?
O26 N25 O28 119.44(14) . . ?
O27 N25 O28 120.35(14) . . ?

loop_
_geom_bond_atom_site_label_1
_geom_bond_atom_site_label_2
_geom_bond_distance
_geom_bond_site_symmetry_2
_geom_bond_publ_flag
Ca1 O19 2.3680(11) . ?
Ca1 O17 2.3830(11) . ?
Ca1 O24 2.4387(12) . ?
Ca1 O20 2.4388(12) . ?
Ca1 O18 2.4417(11) . ?
Ca1 O22 2.5352(12) . ?
Ca1 N7 2.5443(14) . ?
Ca1 N4 2.5901(13) . ?
Ca1 N21 2.8521(13) . ?
Ca1 C2 3.1978(16) . ?
Ca1 C12 3.2073(16) . ?
Ca1 C9 3.2117(17) . ?
N1 C2 1.3206(19) . ?
C2 O17 1.2423(18) . ?
C2 C3 1.523(2) . ?
C3 N4 1.4660(18) . ?
N4 C11 1.4701(19) . ?
N4 C5 1.4782(19) . ?
C5 C6 1.517(2) . ?
C6 N7 1.4811(18) . ?
N7 C8 1.4676(19) . ?
N7 C14 1.4702(18) . ?
C8 C9 1.518(2) . ?
C9 O18 1.2520(18) . ?
C9 N10 1.317(2) . ?
C11 C12 1.515(2) . ?
C12 O19 1.2453(19) . ?
C12 N13 1.318(2) . ?
C14 C15 1.521(2) . ?
C15 O20 1.2364(19) . ?
C15 N16 1.326(2) . ?
N21 O23 1.2313(17) . ?
N21 O22 1.2567(17) . ?
N21 O24 1.2746(17) . ?
N25 O26 1.2389(19) . ?
N25 O27 1.2484(18) . ?
N25 O28 1.2499(18) . ?
